data_2200747
loop_
_publ_author_name
'Flippen-Anderson, Judith L.'
'Axenrod, Theodore'
'Sun, Jianguang'
'Gilardi, Richard D.'

_publ_section_title
;
 3,7-Di-<i>tert</i>-butyl-1,5-dinitro-3,7-diazabicyclo[3.3.1]nonane
;
_journal_issue 11
_journal_name_full 'Acta Crystallographica Section E'
_journal_page_first o1128
_journal_page_last o1129
_journal_paper_doi 10.1107/S1600536801018153
_journal_volume 57
_journal_year 2001
_chemical_formula_iupac 'C15 H28 N4 O4'
_chemical_formula_moiety 'C15 H28 N4 O4'
_chemical_formula_sum 'C15 H28 N4 O4'
_chemical_formula_weight 328.41
_chemical_name_systematic
;
 ?
;
_space_group_IT_number 14
_symmetry_cell_setting monoclinic
_symmetry_space_group_name_Hall '-P 2yn'
_symmetry_space_group_name_H-M 'P 1 21/n 1'
_audit_creation_method SHELXL-97
_cell_angle_alpha 90.00
_cell_angle_beta 100.8120(10)
_cell_angle_gamma 90.00
_cell_formula_units_Z 8
_cell_length_a 11.9782(2)
_cell_length_b 9.93820(10)
_cell_length_c 30.5174(4)
_cell_measurement_reflns_used 5644
_cell_measurement_temperature 293(2)
_cell_measurement_theta_max 67.0
_cell_measurement_theta_min 3.0
_cell_volume 3568.35(8)
_computing_cell_refinement SMART
_computing_data_collection 'SMART (Bruker, 2001)'
_computing_data_reduction 'SAINT (Bruker, 2001)'
_computing_molecular_graphics 'SHELXTL 5.1'
_computing_publication_material 'SHELXTL 5.1'
_computing_structure_refinement 'SHELXTL 5.1'
_computing_structure_solution 'SHELXTL 5.1 (Sheldrick, 1997)'
_diffrn_ambient_temperature 293(2)
_diffrn_detector_area_resol_mean 8.3
_diffrn_measured_fraction_theta_full .920
_diffrn_measured_fraction_theta_max .920
_diffrn_measurement_device_type 'Bruker SMART 6000'
_diffrn_measurement_method \w
_diffrn_radiation_monochromator graphite
_diffrn_radiation_source 'normal-focus sealed tube'
_diffrn_radiation_type CuK\a
_diffrn_radiation_wavelength 1.54178
_diffrn_reflns_av_R_equivalents .038
_diffrn_reflns_av_sigmaI/netI .025
_diffrn_reflns_limit_h_max 13
_diffrn_reflns_limit_h_min -12
_diffrn_reflns_limit_k_max 11
_diffrn_reflns_limit_k_min -10
_diffrn_reflns_limit_l_max 33
_diffrn_reflns_limit_l_min -36
_diffrn_reflns_number 17521
_diffrn_reflns_theta_full 67.00
_diffrn_reflns_theta_max 67.0
_diffrn_reflns_theta_min 3.8
_diffrn_standards_number 0
_exptl_absorpt_coefficient_mu .734
_exptl_absorpt_correction_T_max .929
_exptl_absorpt_correction_T_min .622
_exptl_absorpt_correction_type multi-scan
_exptl_absorpt_process_details '(SADABS; Sheldrick, 2001)'
_exptl_crystal_colour colorless
_exptl_crystal_density_diffrn 1.223
_exptl_crystal_density_method 'not measured'
_exptl_crystal_description plate
_exptl_crystal_F_000 1424
_exptl_crystal_size_max .36
_exptl_crystal_size_mid .30
_exptl_crystal_size_min .06
_refine_diff_density_max .255
_refine_diff_density_min -.328
_refine_ls_extinction_coef .0080(5)
_refine_ls_extinction_method SHELXL97
_refine_ls_goodness_of_fit_ref 1.105
_refine_ls_hydrogen_treatment constr
_refine_ls_matrix_type full
_refine_ls_number_parameters 436
_refine_ls_number_reflns 5860
_refine_ls_number_restraints 0
_refine_ls_restrained_S_all 1.105
_refine_ls_R_factor_all .072
_refine_ls_R_factor_gt .064
_refine_ls_shift/su_max .028
_refine_ls_shift/su_mean .004
_refine_ls_structure_factor_coef Fsqd
_refine_ls_weighting_details 'calc w = 1/[\s^2^(Fo^2^)+(0.1273P)^2^+0.8387P] where P = (Fo^2^+2Fc^2^)/3'
_refine_ls_weighting_scheme calc
_refine_ls_wR_factor_ref .195
_reflns_number_gt 4673
_reflns_number_total 5860
_reflns_threshold_expression I>2\s(I)
_cod_data_source_file om6063.cif
_cod_data_source_block I
_cod_depositor_comments
;
The following automatic conversions were performed:
'_symmetry_cell_setting' value 'Monoclinic' changed to 'monoclinic'
according to '/home/saulius/struct/CIF-dictionaries/cif_core.dic'
dictionary named 'cif_core.dic' version 2.4.1 from 2010-06-29.

Automatic conversion script
Id: cif_fix_enum 1527 2010-12-29 10:47:43Z saulius 

The following automatic conversions were performed:

'_symmetry_cell_setting' value 'Monoclinic' changed to 'monoclinic'
according to /home/saulius/struct/CIF-dictionaries/cif_core.dic
dictionary named 'cif_core.dic' version 2.4.1 from 2010-06-29.

Automatic conversion script
Id: cif_fix_values 1715 2011-07-08 13:25:40Z adriana 
;
_cod_original_sg_symbol_H-M 'P 21/n'
_cod_database_code 2200747
_cod_database_fobs_code 2200747

loop_
_symmetry_equiv_pos_as_xyz
'x, y, z'
'-x+1/2, y+1/2, -z+1/2'
'-x, -y, -z'
'x-1/2, -y-1/2, z-1/2'

loop_
_atom_site_label
_atom_site_fract_x
_atom_site_fract_y
_atom_site_fract_z
_atom_site_U_iso_or_equiv
_atom_site_adp_type
_atom_site_calc_flag
_atom_site_refinement_flags
_atom_site_occupancy
_atom_site_disorder_assembly
_atom_site_disorder_group
_atom_site_type_symbol
C1 .83944(16) .5913(2) .14230(7) .0555(5) Uani d . 1 . . C
N1 .95918(15) .5579(2) .16679(7) .0684(5) Uani d . 1 . . N
O1A .97063(15) .4675(2) .19359(7) .0924(6) Uani d . 1 . . O
O1B 1.03794(17) .6216(3) .15866(10) .1284(9) Uani d . 1 . . O
C2 .79255(17) .4631(2) .11731(7) .0586(5) Uani d . 1 . . C
H2A .8374 .4400 .0950 .070 Uiso calc R 1 . . H
H2B .7957 .3885 .1380 .070 Uiso calc R 1 . . H
N3 .67561(14) .48948(16) .09611(5) .0553(4) Uani d . 1 . . N
C4 .67060(19) .5974(2) .06361(7) .0632(5) Uani d . 1 . . C
H4A .5926 .6125 .0488 .076 Uiso calc R 1 . . H
H4B .7148 .5736 .0412 .076 Uiso calc R 1 . . H
C5 .71908(19) .7253(2) .08847(7) .0614(5) Uani d . 1 . . C
N5 .7107(2) .8363(2) .05395(7) .0793(6) Uani d . 1 . . N
O5A .6212(2) .8526(3) .02938(10) .1374(11) Uani d . 1 . . O
O5B .7925(2) .9024(3) .05126(9) .1373(11) Uani d . 1 . . O
C6 .64818(19) .7680(2) .12365(7) .0623(5) Uani d . 1 . . C
H6A .6198 .8588 .1173 .075 Uiso calc R 1 . . H
H6B .5835 .7084 .1221 .075 Uiso calc R 1 . . H
N7 .71785(14) .76288(15) .16843(5) .0541(4) Uani d . 1 . . N
C8 .76895(17) .63034(19) .17792(7) .0562(5) Uani d . 1 . . C
H8A .7097 .5641 .1782 .067 Uiso calc R 1 . . H
H8B .8177 .6310 .2071 .067 Uiso calc R 1 . . H
C9 .84245(18) .7043(2) .10969(7) .0635(5) Uani d . 1 . . C
H9A .8870 .6795 .0875 .076 Uiso calc R 1 . . H
H9B .8744 .7851 .1249 .076 Uiso calc R 1 . . H
C10 .60524(19) .3679(2) .08069(7) .0657(5) Uani d . 1 . . C
C11 .4825(2) .4118(3) .06512(10) .0887(8) Uani d . 1 . . C
H11A .4762 .4621 .0379 .133 Uiso calc R 1 . . H
H11B .4593 .4671 .0876 .133 Uiso calc R 1 . . H
H11C .4345 .3338 .0600 .133 Uiso calc R 1 . . H
C12 .6482(3) .2945(3) .04321(11) .1034(10) Uani d . 1 . . C
H12A .6502 .3558 .0191 .155 Uiso calc R 1 . . H
H12B .5981 .2211 .0328 .155 Uiso calc R 1 . . H
H12C .7233 .2605 .0541 .155 Uiso calc R 1 . . H
C13 .6073(3) .2750(3) .12080(10) .0917(8) Uani d . 1 . . C
H13A .6810 .2344 .1288 .138 Uiso calc R 1 . . H
H13B .5509 .2060 .1132 .138 Uiso calc R 1 . . H
H13C .5913 .3263 .1455 .138 Uiso calc R 1 . . H
C14 .66080(17) .8145(2) .20441(7) .0589(5) Uani d . 1 . . C
C15 .6188(3) .9569(3) .19258(10) .0879(8) Uani d . 1 . . C
H15A .5559 .9540 .1680 .132 Uiso calc R 1 . . H
H15B .6792 1.0092 .1845 .132 Uiso calc R 1 . . H
H15C .5949 .9973 .2179 .132 Uiso calc R 1 . . H
C16 .7496(2) .8238(3) .24764(8) .0798(7) Uani d . 1 . . C
H16A .8147 .8727 .2421 .120 Uiso calc R 1 . . H
H16B .7724 .7348 .2579 .120 Uiso calc R 1 . . H
H16C .7174 .8697 .2700 .120 Uiso calc R 1 . . H
C17 .5629(2) .7257(3) .21249(10) .0874(8) Uani d . 1 . . C
H17A .5097 .7141 .1850 .131 Uiso calc R 1 . . H
H17B .5255 .7675 .2342 .131 Uiso calc R 1 . . H
H17C .5920 .6395 .2234 .131 Uiso calc R 1 . . H
C21 .1409(2) .2309(2) .08824(7) .0659(6) Uani d . 1 A . C
N21 .1218(2) .3469(3) .05507(8) .0897(7) Uani d . 1 . . N
O21A .1967(4) .3735(5) .03516(16) .1091(13) Uani d P .66 A 1 O
O21B .0296(4) .4085(5) .05044(17) .1285(16) Uani d P .66 A 1 O
O21C .0843(11) .4464(13) .0648(4) .142(4) Uiso d P .34 A 2 O
O21D .1547(10) .3387(12) .0200(4) .131(4) Uiso d P .34 A 2 O
C32 .1493(3) -.1915(4) .03585(12) .1100(11) Uani d . 1 A . C
H32A .0773 -.2096 .0441 .165 Uiso calc R 1 . . H
H32B .1807 -.2737 .0269 .165 Uiso calc R 1 . . H
H32C .1389 -.1288 .0115 .165 Uiso calc R 1 . . H
C22 .1610(2) .1047(2) .06200(7) .0678(6) Uani d . 1 . . C
H22A .0950 .0867 .0390 .081 Uiso calc R 1 A . H
H22B .2261 .1179 .0478 .081 Uiso calc R 1 . . H
N23 .18150(15) -.00794(17) .09286(6) .0595(4) Uani d . 1 A . N
C24 .08313(17) -.0312(2) .11364(7) .0611(5) Uani d . 1 . . C
H24A .0967 -.1078 .1336 .073 Uiso calc R 1 A . H
H24B .0165 -.0498 .0910 .073 Uiso calc R 1 . . H
C25 .06445(17) .0962(2) .13970(7) .0592(5) Uani d . 1 A . C
N25 -.03516(17) .0648(2) .16273(8) .0744(5) Uani d . 1 . . N
O25A -.02339(17) -.0237(2) .19057(7) .1005(6) Uani d . 1 A . O
O25B -.1221(2) .1252(3) .15154(12) .1500(12) Uani d . 1 A . O
C26 .16799(18) .1288(2) .17632(7) .0601(5) Uani d . 1 . . C
H26A .1457 .1272 .2053 .072 Uiso calc R 1 A . H
H26B .2263 .0612 .1763 .072 Uiso calc R 1 . . H
N27 .21343(14) .26158(16) .16863(6) .0571(4) Uani d . 1 A . N
C28 .24474(19) .2660(2) .12463(7) .0652(5) Uani d . 1 . . C
H28A .3055 .2023 .1235 .078 Uiso calc R 1 A . H
H28B .2721 .3552 .1192 .078 Uiso calc R 1 . . H
C29 .03539(19) .2131(2) .10824(8) .0677(6) Uani d . 1 . . C
H29A .0198 .2934 .1241 .081 Uiso calc R 1 A . H
H29B -.0302 .1929 .0853 .081 Uiso calc R 1 . . H
C30 .2297(2) -.1321(2) .07527(8) .0713(6) Uani d . 1 . . C
C31 .2563(3) -.2341(3) .11302(12) .1118(12) Uani d . 1 A . C
H31A .2931 -.1896 .1398 .168 Uiso calc R 1 . . H
H31B .3057 -.3025 .1052 .168 Uiso calc R 1 . . H
H31C .1870 -.2747 .1179 .168 Uiso calc R 1 . . H
C33 .3422(2) -.0938(3) .06174(10) .0897(8) Uani d . 1 A . C
H33A .3865 -.0401 .0848 .134 Uiso calc R 1 . . H
H33B .3272 -.0433 .0345 .134 Uiso calc R 1 . . H
H33C .3836 -.1740 .0575 .134 Uiso calc R 1 . . H
C34 .30185(17) .3110(2) .20612(7) .0600(5) Uani d . 1 . . C
C35 .2497(2) .3203(3) .24807(8) .0797(7) Uani d . 1 A . C
H35A .1790 .3684 .2413 .120 Uiso calc R 1 . . H
H35B .3010 .3669 .2710 .120 Uiso calc R 1 . . H
H35C .2362 .2313 .2582 .120 Uiso calc R 1 . . H
C36 .3360(3) .4535(3) .19522(10) .0874(8) Uani d . 1 A . C
H36A .2689 .5061 .1851 .131 Uiso calc R 1 . . H
H36B .3808 .4499 .1723 .131 Uiso calc R 1 . . H
H36C .3796 .4941 .2215 .131 Uiso calc R 1 . . H
C37 .4067(2) .2201(3) .21579(10) .0827(7) Uani d . 1 A . C
H37A .4369 .2084 .1890 .124 Uiso calc R 1 . . H
H37B .3857 .1340 .2260 .124 Uiso calc R 1 . . H
H37C .4633 .2607 .2384 .124 Uiso calc R 1 . . H

loop_
_atom_site_aniso_label
_atom_site_aniso_U_11
_atom_site_aniso_U_22
_atom_site_aniso_U_33
_atom_site_aniso_U_12
_atom_site_aniso_U_13
_atom_site_aniso_U_23
C1 .0470(10) .0598(11) .0605(11) .0037(8) .0121(8) .0005(8)
N1 .0519(10) .0726(11) .0810(12) .0025(8) .0136(8) -.0044(10)
O1A .0691(11) .1038(13) .1000(13) .0184(9) .0047(9) .0272(11)
O1B .0559(11) .153(2) .172(2) -.0095(12) .0099(12) .0535(18)
C2 .0564(11) .0581(11) .0637(12) .0047(8) .0176(9) -.0036(9)
N3 .0540(9) .0579(9) .0551(9) -.0019(7) .0129(7) -.0011(7)
C4 .0654(12) .0735(13) .0514(11) -.0030(10) .0127(9) .0044(9)
C5 .0662(13) .0621(12) .0569(11) .0002(9) .0140(9) .0122(9)
N5 .0867(14) .0792(13) .0708(12) -.0069(11) .0120(11) .0216(10)
O5A .1161(18) .144(2) .138(2) -.0127(15) -.0135(15) .0841(18)
O5B .130(2) .135(2) .135(2) -.0484(16) -.0065(15) .0721(17)
C6 .0638(12) .0594(11) .0628(12) .0098(9) .0095(9) .0063(9)
N7 .0563(9) .0493(9) .0574(9) .0055(6) .0126(7) .0007(7)
C8 .0603(11) .0552(11) .0542(10) .0085(8) .0131(8) .0028(8)
C9 .0598(12) .0668(12) .0669(12) -.0070(9) .0200(10) .0022(10)
C10 .0658(13) .0663(13) .0656(13) -.0087(10) .0138(10) -.0062(10)
C11 .0662(15) .1025(19) .0938(19) -.0171(13) .0059(12) .0068(15)
C12 .118(2) .095(2) .103(2) -.0207(17) .0374(18) -.0419(17)
C13 .0874(18) .0852(17) .099(2) -.0225(14) .0091(14) .0210(14)
C14 .0602(12) .0525(11) .0668(12) .0050(8) .0189(9) -.0055(9)
C15 .104(2) .0643(14) .0974(18) .0250(13) .0254(15) -.0053(13)
C16 .0846(16) .0827(16) .0712(15) .0105(12) .0118(12) -.0186(12)
C17 .0776(17) .0928(18) .1016(19) -.0114(13) .0417(14) -.0125(14)
C21 .0689(13) .0638(12) .0646(13) .0031(10) .0113(10) .0128(10)
N21 .1098(19) .0800(15) .0803(14) .0104(13) .0206(13) .0158(12)
O21A .103(3) .122(3) .109(3) .006(2) .036(2) .062(2)
O21B .102(3) .125(3) .162(4) .051(3) .035(3) .085(3)
C32 .098(2) .112(2) .123(3) -.0032(17) .0285(19) -.052(2)
C22 .0689(13) .0764(14) .0591(12) .0015(10) .0142(10) .0060(10)
N23 .0587(10) .0617(10) .0610(10) .0020(7) .0188(8) .0012(7)
C24 .0543(11) .0611(12) .0698(12) -.0044(8) .0164(9) -.0036(9)
C25 .0507(11) .0592(12) .0701(12) -.0030(8) .0178(9) -.0017(9)
N25 .0572(11) .0733(12) .0983(15) -.0044(9) .0291(10) -.0101(11)
O25A .0853(13) .1180(16) .1073(14) -.0142(11) .0412(11) .0225(13)
O25B .0811(15) .151(2) .237(3) .0339(15) .0779(18) .061(2)
C26 .0629(12) .0573(11) .0620(12) -.0075(9) .0168(9) .0023(9)
N27 .0557(10) .0539(9) .0634(10) -.0057(7) .0156(7) -.0003(7)
C28 .0642(13) .0649(12) .0694(13) -.0092(9) .0197(10) .0069(10)
C29 .0574(12) .0664(13) .0777(14) .0069(9) .0086(10) -.0006(10)
C30 .0704(14) .0729(14) .0751(14) .0089(10) .0248(11) -.0037(11)
C31 .135(3) .0863(19) .131(3) .0465(18) .068(2) .0316(18)
C33 .0757(16) .108(2) .0932(18) .0152(14) .0354(14) -.0006(15)
C34 .0537(11) .0581(11) .0688(12) -.0058(8) .0129(9) -.0041(9)
C35 .0815(16) .0853(17) .0747(15) -.0118(12) .0209(12) -.0154(12)
C36 .0955(19) .0687(15) .0972(19) -.0240(13) .0161(14) -.0050(13)
C37 .0631(14) .0890(17) .0928(18) .0037(12) .0063(12) -.0061(13)

loop_
_atom_type_symbol
_atom_type_description
_atom_type_scat_dispersion_real
_atom_type_scat_dispersion_imag
_atom_type_scat_source
C C .0181 .0091 'International Tables Vol C Tables 4.2.6.8 and 6.1.1.4'
H H .0000 .0000 'International Tables Vol C Tables 4.2.6.8 and 6.1.1.4'
N N .0311 .0180 'International Tables Vol C Tables 4.2.6.8 and 6.1.1.4'
O O .0492 .0322 'International Tables Vol C Tables 4.2.6.8 and 6.1.1.4'

loop_
_geom_angle_atom_site_label_1
_geom_angle_atom_site_label_2
_geom_angle_atom_site_label_3
_geom_angle
C9 C1 N1 110.45(16)
C9 C1 C2 110.03(17)
N1 C1 C2 106.59(16)
C9 C1 C8 111.20(16)
N1 C1 C8 107.33(16)
C2 C1 C8 111.11(16)
O1B N1 O1A 122.7(2)
O1B N1 C1 119.2(2)
O1A N1 C1 118.15(18)
N3 C2 C1 107.66(15)
C2 N3 C4 110.49(16)
C2 N3 C10 115.65(16)
C4 N3 C10 115.59(16)
N3 C4 C5 108.04(16)
C9 C5 N5 109.25(17)
C9 C5 C4 110.22(18)
N5 C5 C4 106.82(17)
C9 C5 C6 111.10(17)
N5 C5 C6 107.99(17)
C4 C5 C6 111.32(18)
O5B N5 O5A 122.1(2)
O5B N5 C5 120.0(2)
O5A N5 C5 117.9(2)
N7 C6 C5 110.32(17)
C8 N7 C6 111.22(15)
C8 N7 C14 113.48(15)
C6 N7 C14 114.62(16)
N7 C8 C1 110.57(16)
C1 C9 C5 104.08(16)
N3 C10 C11 108.69(19)
N3 C10 C12 111.86(19)
C11 C10 C12 110.2(2)
N3 C10 C13 108.17(18)
C11 C10 C13 107.0(2)
C12 C10 C13 110.8(2)
N7 C14 C15 108.81(18)
N7 C14 C17 113.14(17)
C15 C14 C17 110.3(2)
N7 C14 C16 108.34(17)
C15 C14 C16 107.04(19)
C17 C14 C16 109.0(2)
C29 C21 C22 109.89(19)
C29 C21 N21 108.95(19)
C22 C21 N21 106.92(19)
C29 C21 C28 110.95(19)
C22 C21 C28 112.08(19)
N21 C21 C28 107.91(19)
O21C N21 O21A 107.8(7)
O21A N21 O21B 124.2(3)
O21C N21 O21D 119.7(9)
O21B N21 O21D 111.1(6)
O21C N21 C21 119.8(7)
O21A N21 C21 118.0(3)
O21B N21 C21 117.8(3)
O21D N21 C21 120.3(6)
N23 C22 C21 108.44(17)
C22 N23 C24 110.61(17)
C22 N23 C30 115.48(17)
C24 N23 C30 114.91(17)
N23 C24 C25 107.63(16)
C29 C25 N25 110.12(18)
C29 C25 C24 110.19(18)
N25 C25 C24 105.83(16)
C29 C25 C26 111.01(17)
N25 C25 C26 107.55(17)
C24 C25 C26 111.97(17)
O25B N25 O25A 123.0(2)
O25B N25 C25 118.7(2)
O25A N25 C25 118.20(19)
N27 C26 C25 110.29(16)
C28 N27 C26 109.99(16)
C28 N27 C34 115.34(16)
C26 N27 C34 114.00(16)
N27 C28 C21 110.06(17)
C25 C29 C21 103.71(17)
N23 C30 C32 112.0(2)
N23 C30 C33 108.0(2)
C32 C30 C33 110.1(2)
N23 C30 C31 108.4(2)
C32 C30 C31 110.7(3)
C33 C30 C31 107.5(2)
N27 C34 C35 108.63(17)
N27 C34 C36 108.62(19)
C35 C34 C36 107.12(19)
N27 C34 C37 113.15(18)
C35 C34 C37 108.9(2)
C36 C34 C37 110.3(2)

loop_
_geom_bond_atom_site_label_1
_geom_bond_atom_site_label_2
_geom_bond_site_symmetry_2
_geom_bond_distance
_geom_bond_publ_flag
C1 C9 . 1.506(3) ?
C1 N1 . 1.524(3) ?
C1 C2 . 1.536(3) ?
C1 C8 . 1.546(3) ?
N1 O1B . 1.200(3) ?
N1 O1A . 1.205(3) ?
C2 N3 . 1.453(3) ?
N3 C4 . 1.454(3) ?
N3 C10 . 1.498(3) ?
C4 C5 . 1.537(3) ?
C5 C9 . 1.512(3) ?
C5 N5 . 1.516(3) ?
C5 C6 . 1.548(3) ?
N5 O5B . 1.194(3) ?
N5 O5A . 1.198(3) ?
C6 N7 . 1.462(3) ?
N7 C8 . 1.458(2) ?
N7 C14 . 1.489(2) ?
C10 C11 . 1.522(3) ?
C10 C12 . 1.525(4) ?
C10 C13 . 1.530(3) ?
C14 C15 . 1.522(3) ?
C14 C17 . 1.524(3) ?
C14 C16 . 1.534(3) ?
C21 C29 . 1.513(3) ?
C21 C22 . 1.532(3) ?
C21 N21 . 1.522(3) ?
C21 C28 . 1.544(3) ?
N21 O21C . 1.149(13) ?
N21 O21A . 1.203(4) ?
N21 O21B . 1.248(4) ?
N21 O21D . 1.212(13) ?
C32 C30 . 1.513(4) ?
C22 N23 . 1.454(3) ?
N23 C24 . 1.458(3) ?
N23 C30 . 1.504(3) ?
C24 C25 . 1.534(3) ?
C25 C29 . 1.506(3) ?
C25 N25 . 1.526(3) ?
C25 C26 . 1.540(3) ?
N25 O25B . 1.194(3) ?
N25 O25A . 1.213(3) ?
C26 N27 . 1.463(3) ?
N27 C28 . 1.461(3) ?
N27 C34 . 1.489(3) ?
C30 C33 . 1.529(4) ?
C30 C31 . 1.523(4) ?
C34 C35 . 1.529(3) ?
C34 C36 . 1.528(3) ?
C34 C37 . 1.531(3) ?

loop_
_geom_torsion_atom_site_label_1
_geom_torsion_atom_site_label_2
_geom_torsion_atom_site_label_3
_geom_torsion_atom_site_label_4
_geom_torsion
C9 C1 N1 O1B 1.0(3)
C2 C1 N1 O1B 120.5(3)
C8 C1 N1 O1B -120.4(3)
C9 C1 N1 O1A -178.8(2)
C2 C1 N1 O1A -59.3(2)
C8 C1 N1 O1A 59.8(2)
C9 C1 C2 N3 -64.0(2)
N1 C1 C2 N3 176.23(15)
C8 C1 C2 N3 59.6(2)
C1 C2 N3 C4 62.3(2)
C1 C2 N3 C10 -163.99(16)
C2 N3 C4 C5 -61.7(2)
C10 N3 C4 C5 164.56(17)
N3 C4 C5 C9 62.5(2)
N3 C4 C5 N5 -178.97(17)
N3 C4 C5 C6 -61.3(2)
C9 C5 N5 O5B -9.2(3)
C4 C5 N5 O5B -128.4(3)
C6 C5 N5 O5B 111.8(3)
C9 C5 N5 O5A 169.2(3)
C4 C5 N5 O5A 50.0(3)
C6 C5 N5 O5A -69.8(3)
C9 C5 C6 N7 -5.8(2)
N5 C5 C6 N7 -125.61(18)
C4 C5 C6 N7 117.43(19)
C5 C6 N7 C8 -55.1(2)
C5 C6 N7 C14 174.52(16)
C6 N7 C8 C1 56.3(2)
C14 N7 C8 C1 -172.71(16)
C9 C1 C8 N7 3.9(2)
N1 C1 C8 N7 124.84(17)
C2 C1 C8 N7 -118.99(18)
N1 C1 C9 C5 -179.92(16)
C2 C1 C9 C5 62.7(2)
C8 C1 C9 C5 -60.9(2)
N5 C5 C9 C1 -179.02(17)
C4 C5 C9 C1 -61.9(2)
C6 C5 C9 C1 61.9(2)
C2 N3 C10 C11 172.56(18)
C4 N3 C10 C11 -56.1(2)
C2 N3 C10 C12 -65.6(3)
C4 N3 C10 C12 65.8(3)
C2 N3 C10 C13 56.7(2)
C4 N3 C10 C13 -171.9(2)
C8 N7 C14 C15 175.74(19)
C6 N7 C14 C15 -55.0(2)
C8 N7 C14 C17 -61.3(2)
C6 N7 C14 C17 68.0(2)
C8 N7 C14 C16 59.7(2)
C6 N7 C14 C16 -171.03(18)
C29 C21 N21 O21C 46.8(8)
C22 C21 N21 O21C 165.5(7)
C28 C21 N21 O21C -73.7(8)
C29 C21 N21 O21A -178.5(4)
C22 C21 N21 O21A -59.7(4)
C28 C21 N21 O21A 61.0(4)
C29 C21 N21 O21B 1.9(5)
C22 C21 N21 O21B 120.6(4)
C28 C21 N21 O21B -118.7(4)
C29 C21 N21 O21D -139.4(6)
C22 C21 N21 O21D -20.6(7)
C28 C21 N21 O21D 100.1(6)
C29 C21 C22 N23 -62.9(2)
N21 C21 C22 N23 179.03(18)
C28 C21 C22 N23 61.0(2)
C21 C22 N23 C24 61.2(2)
C21 C22 N23 C30 -166.16(18)
C22 N23 C24 C25 -61.2(2)
C30 N23 C24 C25 165.86(18)
N23 C24 C25 C29 63.8(2)
N23 C24 C25 N25 -177.21(17)
N23 C24 C25 C26 -60.3(2)
C29 C25 N25 O25B 5.3(3)
C24 C25 N25 O25B -113.7(3)
C26 C25 N25 O25B 126.4(3)
C29 C25 N25 O25A -177.1(2)
C24 C25 N25 O25A 63.8(3)
C26 C25 N25 O25A -56.0(3)
C29 C25 C26 N27 -3.5(2)
N25 C25 C26 N27 -123.99(18)
C24 C25 C26 N27 120.15(18)
C25 C26 N27 C28 -57.9(2)
C25 C26 N27 C34 170.77(16)
C26 N27 C28 C21 57.1(2)
C34 N27 C28 C21 -172.26(17)
C29 C21 C28 N27 4.4(2)
C22 C21 C28 N27 -118.8(2)
N21 C21 C28 N27 123.7(2)
N25 C25 C29 C21 -179.78(18)
C24 C25 C29 C21 -63.4(2)
C26 C25 C29 C21 61.2(2)
C22 C21 C29 C25 62.7(2)
N21 C21 C29 C25 179.49(19)
C28 C21 C29 C25 -61.9(2)
C22 N23 C30 C32 -63.0(3)
C24 N23 C30 C32 67.7(3)
C22 N23 C30 C33 58.5(3)
C24 N23 C30 C33 -170.9(2)
C22 N23 C30 C31 174.6(2)
C24 N23 C30 C31 -54.7(3)
C28 N27 C34 C35 171.32(19)
C26 N27 C34 C35 -60.0(2)
C28 N27 C34 C36 55.1(2)
C26 N27 C34 C36 -176.20(19)
C28 N27 C34 C37 -67.6(2)
C26 N27 C34 C37 61.0(2)
